data_4109573
loop_
_publ_author_name
'Jungseok Heo'
'You-Moon Jeon'
'Chad A. Mirkin'

_publ_section_title
;
 Reversible Interconversion of Homochiral Triangular Macrocycles and
 Helical Coordination Polymers
;
_journal_name_full 'Journal of the American Chemical Society'
_journal_page_first 7712
_journal_page_last 7713
_journal_paper_doi 10.1021/ja0716812
_journal_volume 129
_journal_year 2007
_chemical_formula_sum 'C76 H61.33 Cu2 N10 O6.67'
_chemical_formula_weight 1348.43
_chemical_name_systematic
; 
 ? 
;
_space_group_IT_number 146
_symmetry_cell_setting rhombohedral
_symmetry_space_group_name_Hall 'R 3'
_symmetry_space_group_name_H-M 'R 3 :H'
_atom_sites_solution_hydrogens geom
_atom_sites_solution_primary direct
_atom_sites_solution_secondary difmap
_audit_creation_method SHELXL-97
_cell_angle_alpha 90.00
_cell_angle_beta 90.00
_cell_angle_gamma 120.00
_cell_formula_units_Z 9
_cell_length_a 27.7575(15)
_cell_length_b 27.7575(15)
_cell_length_c 24.198(3)
_cell_measurement_temperature 153(2)
_cell_volume 16146(2)
_computing_structure_refinement 'SHELXL-97 (Sheldrick, 1997)'
_computing_structure_solution 'SHELXS-97 (Sheldrick, 1990)'
_diffrn_ambient_temperature 153(2)
_diffrn_measured_fraction_theta_full 0.942
_diffrn_measured_fraction_theta_max 0.942
_diffrn_radiation_monochromator graphite
_diffrn_radiation_source 'fine-focus sealed tube'
_diffrn_radiation_type MoK\a
_diffrn_radiation_wavelength 0.71073
_diffrn_reflns_av_R_equivalents 0.1157
_diffrn_reflns_av_sigmaI/netI 0.1728
_diffrn_reflns_limit_h_max 36
_diffrn_reflns_limit_h_min -37
_diffrn_reflns_limit_k_max 37
_diffrn_reflns_limit_k_min -35
_diffrn_reflns_limit_l_max 31
_diffrn_reflns_limit_l_min -32
_diffrn_reflns_number 50353
_diffrn_reflns_theta_full 28.91
_diffrn_reflns_theta_max 28.91
_diffrn_reflns_theta_min 1.19
_exptl_absorpt_coefficient_mu 0.651
_exptl_crystal_density_diffrn 1.248
_exptl_crystal_F_000 6288
_refine_diff_density_max 0.913
_refine_diff_density_min -0.489
_refine_diff_density_rms 0.145
_refine_ls_abs_structure_details 'Flack H D (1983), Acta Cryst. A39, 876-881'
_refine_ls_abs_structure_Flack 0.017(18)
_refine_ls_extinction_method none
_refine_ls_goodness_of_fit_ref 1.026
_refine_ls_hydrogen_treatment mixed
_refine_ls_matrix_type full
_refine_ls_number_parameters 828
_refine_ls_number_reflns 17180
_refine_ls_number_restraints 7
_refine_ls_restrained_S_all 1.028
_refine_ls_R_factor_all 0.1768
_refine_ls_R_factor_gt 0.0792
_refine_ls_shift/su_max 0.006
_refine_ls_shift/su_mean 0.001
_refine_ls_structure_factor_coef Fsqd
_refine_ls_weighting_details 'calc w=1/[\s^2^(Fo^2^)+(0.1000P)^2^+0.0000P] where P=(Fo^2^+2Fc^2^)/3'
_refine_ls_weighting_scheme calc
_refine_ls_wR_factor_gt 0.1973
_refine_ls_wR_factor_ref 0.2259
_reflns_number_gt 7840
_reflns_number_total 17180
_reflns_threshold_expression >2sigma(I)
_cod_data_source_file ja0716812si20070309_034908.cif
_cod_data_source_block sss2
_cod_original_sg_symbol_H-M 'R 3'
_cod_database_code 4109573

loop_
_symmetry_equiv_pos_as_xyz
'x, y, z'
'-y, x-y, z'
'-x+y, -x, z'
'x+2/3, y+1/3, z+1/3'
'-y+2/3, x-y+1/3, z+1/3'
'-x+y+2/3, -x+1/3, z+1/3'
'x+1/3, y+2/3, z+2/3'
'-y+1/3, x-y+2/3, z+2/3'
'-x+y+1/3, -x+2/3, z+2/3'

loop_
_atom_site_label
_atom_site_type_symbol
_atom_site_fract_x
_atom_site_fract_y
_atom_site_fract_z
_atom_site_U_iso_or_equiv
_atom_site_adp_type
_atom_site_occupancy
_atom_site_symmetry_multiplicity
_atom_site_calc_flag
_atom_site_refinement_flags
Cu1 Cu -0.77114(3) -0.72215(3) -0.68894(4) 0.0376(2) Uani 1 1 d .
Cu2 Cu -0.46717(4) -0.40763(4) -0.71413(4) 0.0461(3) Uani 1 1 d .
O1 O -0.80328(19) -0.67559(19) -0.6813(2) 0.0430(13) Uani 1 1 d .
O2 O -0.70385(19) -0.65669(19) -0.7125(2) 0.0437(13) Uani 1 1 d .
O3 O -0.9904(3) -0.6356(3) -0.6567(3) 0.0690(19) Uani 1 1 d .
O4 O -0.9220(2) -0.5921(2) -0.7170(3) 0.0549(16) Uani 1 1 d .
O5 O -0.4611(2) -0.5076(2) -0.6751(3) 0.0628(17) Uani 1 1 d .
O6 O -0.5232(2) -0.4854(2) -0.7051(2) 0.0517(15) Uani 1 1 d .
N1 N -0.8220(2) -0.7718(2) -0.6284(3) 0.0346(14) Uani 1 1 d .
N2 N -0.7354(3) -0.7679(2) -0.6984(2) 0.0381(15) Uani 1 1 d .
N3 N -0.8122(3) -0.7482(3) -0.7736(3) 0.0461(17) Uani 1 1 d .
N4 N -0.4373(3) -0.4261(3) -0.7820(3) 0.0539(19) Uani 1 1 d .
N5 N -0.5270(3) -0.3907(3) -0.7683(3) 0.0504(18) Uani 1 1 d .
N6 N -0.4931(3) -0.3898(3) -0.6433(3) 0.0569(19) Uani 1 1 d .
C1 C -0.7893(3) -0.8380(2) -0.6076(3) 0.0341(17) Uani 1 1 d .
C2 C -0.8011(3) -0.7968(3) -0.5900(3) 0.0309(16) Uani 1 1 d .
C3 C -0.7876(3) -0.7745(3) -0.5354(3) 0.0371(17) Uani 1 1 d .
H3A H -0.7964 -0.7469 -0.5245 0.045 Uiso 1 1 calc R
C4 C -0.7628(3) -0.7917(3) -0.4995(3) 0.0403(19) Uani 1 1 d .
H4A H -0.7546 -0.7766 -0.4633 0.048 Uiso 1 1 calc R
C5 C -0.7484(3) -0.8331(3) -0.5152(3) 0.0380(18) Uani 1 1 d .
C6 C -0.7190(3) -0.8485(3) -0.4783(3) 0.0384(18) Uani 1 1 d .
H6A H -0.7086 -0.8318 -0.4428 0.046 Uiso 1 1 calc R
C7 C -0.7057(3) -0.8877(3) -0.4941(4) 0.045(2) Uani 1 1 d .
H7A H -0.6871 -0.8993 -0.4691 0.054 Uiso 1 1 calc R
C8 C -0.7194(3) -0.9104(3) -0.5470(3) 0.044(2) Uani 1 1 d .
H8A H -0.7087 -0.9367 -0.5578 0.053 Uiso 1 1 calc R
C9 C -0.7477(3) -0.8965(3) -0.5839(3) 0.0382(18) Uani 1 1 d .
H9A H -0.7577 -0.9141 -0.6190 0.046 Uiso 1 1 calc R
C10 C -0.7619(3) -0.8559(2) -0.5698(3) 0.0327(17) Uani 1 1 d .
C11 C -0.8020(3) -0.8589(3) -0.6641(3) 0.0305(16) Uani 1 1 d .
C12 C -0.7717(3) -0.8254(3) -0.7070(3) 0.0376(18) Uani 1 1 d .
C13 C -0.7794(3) -0.8463(3) -0.7632(4) 0.048(2) Uani 1 1 d .
H13A H -0.7569 -0.8226 -0.7921 0.058 Uiso 1 1 calc R
C14 C -0.8184(4) -0.8992(3) -0.7742(4) 0.054(2) Uani 1 1 d .
H14A H -0.8226 -0.9130 -0.8109 0.064 Uiso 1 1 calc R
C15 C -0.8537(3) -0.9352(3) -0.7311(4) 0.043(2) Uani 1 1 d .
C16 C -0.8970(3) -0.9910(3) -0.7436(4) 0.052(2) Uani 1 1 d .
H16A H -0.9020 -1.0045 -0.7805 0.062 Uiso 1 1 calc R
C17 C -0.9302(4) -1.0238(3) -0.7033(4) 0.055(2) Uani 1 1 d .
H17A H -0.9592 -1.0603 -0.7119 0.066 Uiso 1 1 calc R
C18 C -0.9225(3) -1.0047(3) -0.6469(4) 0.053(2) Uani 1 1 d .
H18A H -0.9465 -1.0286 -0.6189 0.063 Uiso 1 1 calc R
C19 C -0.8806(3) -0.9519(3) -0.6334(3) 0.0382(18) Uani 1 1 d .
H19A H -0.8753 -0.9394 -0.5962 0.046 Uiso 1 1 calc R
C20 C -0.8443(3) -0.9153(3) -0.6774(3) 0.0343(17) Uani 1 1 d .
C21 C -0.8676(3) -0.7741(3) -0.6145(3) 0.0363(17) Uani 1 1 d .
H21A H -0.8890 -0.7997 -0.5863 0.044 Uiso 1 1 calc R
C22 C -0.8891(3) -0.7411(3) -0.6379(3) 0.0372(17) Uani 1 1 d .
C23 C -0.8541(3) -0.6912(3) -0.6683(3) 0.0390(18) Uani 1 1 d .
C24 C -0.8768(3) -0.6570(3) -0.6816(3) 0.0355(17) Uani 1 1 d .
H24A H -0.8536 -0.6229 -0.7002 0.043 Uiso 1 1 calc R
C25 C -0.9292(3) -0.6699(3) -0.6696(3) 0.0341(17) Uani 1 1 d .
C26 C -0.9646(3) -0.7215(3) -0.6401(4) 0.050(2) Uani 1 1 d .
H26A H -1.0017 -0.7316 -0.6309 0.060 Uiso 1 1 calc R
C27 C -0.9441(3) -0.7550(3) -0.6258(3) 0.0425(19) Uani 1 1 d .
H27A H -0.9676 -0.7889 -0.6070 0.051 Uiso 1 1 calc R
C28 C -0.9483(3) -0.6291(3) -0.6809(4) 0.044(2) Uani 1 1 d .
C29 C -0.6813(3) -0.7490(3) -0.6975(3) 0.0409(19) Uani 1 1 d .
H29A H -0.6687 -0.7751 -0.6997 0.049 Uiso 1 1 calc R
C30 C -0.6399(3) -0.6897(3) -0.6933(3) 0.0364(18) Uani 1 1 d .
C31 C -0.6537(3) -0.6485(3) -0.7030(3) 0.0391(18) Uani 1 1 d .
C32 C -0.6082(3) -0.5925(3) -0.7027(3) 0.044(2) Uani 1 1 d .
H32A H -0.6152 -0.5630 -0.7106 0.053 Uiso 1 1 calc R
C33 C -0.5561(3) -0.5805(3) -0.6917(3) 0.0415(19) Uani 1 1 d .
C34 C -0.5421(3) -0.6226(3) -0.6811(4) 0.050(2) Uani 1 1 d .
H34A H -0.5052 -0.6138 -0.6728 0.060 Uiso 1 1 calc R
C35 C -0.5857(3) -0.6769(3) -0.6836(3) 0.0404(18) Uani 1 1 d .
H35A H -0.5780 -0.7064 -0.6785 0.048 Uiso 1 1 calc R
C36 C -0.5092(3) -0.5197(3) -0.6899(4) 0.045(2) Uani 1 1 d .
C37 C -0.7810(4) -0.7259(3) -0.8184(4) 0.049(2) Uani 1 1 d .
H37A H -0.7421 -0.7030 -0.8129 0.058 Uiso 1 1 calc R
C38 C -0.7986(5) -0.7324(4) -0.8679(5) 0.074(3) Uani 1 1 d .
H38A H -0.7733 -0.7159 -0.8977 0.089 Uiso 1 1 calc R
C39 C -0.8560(5) -0.7643(5) -0.8777(5) 0.085(3) Uani 1 1 d .
H39A H -0.8710 -0.7687 -0.9139 0.102 Uiso 1 1 calc R
C40 C -0.8884(5) -0.7880(6) -0.8343(5) 0.093(4) Uani 1 1 d .
H40A H -0.9272 -0.8124 -0.8395 0.112 Uiso 1 1 calc R
C41 C -0.8678(4) -0.7784(4) -0.7845(4) 0.064(3) Uani 1 1 d .
H41A H -0.8928 -0.7932 -0.7542 0.077 Uiso 1 1 calc R
C42 C -0.3856(4) -0.3974(5) -0.7979(4) 0.076(3) Uani 1 1 d .
H42A H -0.3592 -0.3681 -0.7752 0.092 Uiso 1 1 calc R
C43 C -0.3687(6) -0.4091(7) -0.8472(7) 0.116(5) Uani 1 1 d .
H43A H -0.3312 -0.3853 -0.8584 0.139 Uiso 1 1 calc R
C44 C -0.4023(7) -0.4529(7) -0.8812(5) 0.100(4) Uani 1 1 d .
H44A H -0.3896 -0.4611 -0.9145 0.120 Uiso 1 1 calc R
C45 C -0.4561(6) -0.4837(5) -0.8623(4) 0.073(3) Uani 1 1 d .
H45A H -0.4828 -0.5152 -0.8824 0.088 Uiso 1 1 calc R
C46 C -0.4707(5) -0.4684(5) -0.8139(4) 0.080(3) Uani 1 1 d .
H46A H -0.5082 -0.4903 -0.8022 0.096 Uiso 1 1 calc R
C47 C -0.5045(4) -0.3422(4) -0.7945(4) 0.068(3) Uani 1 1 d .
H47A H -0.4652 -0.3187 -0.7928 0.081 Uiso 1 1 calc R
C48 C -0.5343(4) -0.3248(4) -0.8233(4) 0.073(3) Uani 1 1 d .
H48A H -0.5164 -0.2891 -0.8401 0.087 Uiso 1 1 calc R
C49 C -0.5930(4) -0.3604(4) -0.8286(4) 0.069(3) Uani 1 1 d .
H49A H -0.6153 -0.3492 -0.8483 0.083 Uiso 1 1 calc R
C50 C -0.6164(4) -0.4134(4) -0.8029(4) 0.063(3) Uani 1 1 d .
H50A H -0.6549 -0.4397 -0.8065 0.076 Uiso 1 1 calc R
C51 C -0.5819(4) -0.4257(4) -0.7728(4) 0.064(3) Uani 1 1 d .
H51A H -0.5977 -0.4605 -0.7543 0.077 Uiso 1 1 calc R
C52 C -0.5046(5) -0.3481(5) -0.6411(4) 0.074(3) Uani 1 1 d .
H52A H -0.5004 -0.3278 -0.6741 0.089 Uiso 1 1 calc R
C53 C -0.5226(6) -0.3321(6) -0.5929(6) 0.103(4) Uani 1 1 d .
H53A H -0.5295 -0.3018 -0.5928 0.124 Uiso 1 1 calc R
C54 C -0.5292(5) -0.3631(5) -0.5465(5) 0.089(4) Uani 1 1 d .
H54A H -0.5425 -0.3554 -0.5134 0.106 Uiso 1 1 calc R
C55 C -0.5160(4) -0.4081(4) -0.5475(4) 0.066(3) Uani 1 1 d .
H55A H -0.5183 -0.4286 -0.5152 0.079 Uiso 1 1 calc R
C56 C -0.5009(4) -0.4186(4) -0.5955(4) 0.059(2) Uani 1 1 d .
H56A H -0.4947 -0.4493 -0.5969 0.071 Uiso 1 1 calc R
N7 N -0.7066(5) -0.4525(5) -0.6921(5) 0.105(3) Uani 1 1 d .
N8 N -0.7077(5) -0.6314(4) -0.5274(5) 0.103(3) Uani 1 1 d .
N9 N -0.4425(4) -0.4665(4) -0.5123(4) 0.082(3) Uani 1 1 d .
N10 N -0.2183(5) -0.4201(5) -0.6963(5) 0.098(3) Uani 1 1 d .
C57 C -0.7300(4) -0.5065(5) -0.7045(5) 0.078(3) Uani 1 1 d .
H57A H -0.7561 -0.5216 -0.7338 0.094 Uiso 1 1 calc R
C58 C -0.7172(5) -0.5383(4) -0.6769(5) 0.082(3) Uani 1 1 d .
H58A H -0.7358 -0.5769 -0.6856 0.098 Uiso 1 1 calc R
C59 C -0.6786(5) -0.5195(6) -0.6361(7) 0.107(5) Uani 1 1 d .
H59A H -0.6696 -0.5443 -0.6179 0.128 Uiso 1 1 calc R
C60 C -0.6524(7) -0.4645(7) -0.6213(8) 0.147(7) Uani 1 1 d .
H60A H -0.6262 -0.4505 -0.5919 0.176 Uiso 1 1 calc R
C61 C -0.6661(6) -0.4298(5) -0.6513(6) 0.108(4) Uani 1 1 d .
H61A H -0.6477 -0.3910 -0.6439 0.130 Uiso 1 1 calc R
C62 C -0.6745(5) -0.6401(4) -0.5592(5) 0.085(4) Uani 1 1 d .
H62A H -0.6915 -0.6703 -0.5844 0.102 Uiso 1 1 calc R
C63 C -0.6169(5) -0.6094(4) -0.5595(5) 0.080(3) Uani 1 1 d .
H63A H -0.5950 -0.6184 -0.5828 0.096 Uiso 1 1 calc R
C64 C -0.5924(5) -0.5623(5) -0.5216(6) 0.090(4) Uani 1 1 d .
H64A H -0.5533 -0.5383 -0.5195 0.108 Uiso 1 1 calc R
C65 C -0.6286(7) -0.5539(5) -0.4886(5) 0.100(5) Uani 1 1 d .
H65A H -0.6140 -0.5234 -0.4637 0.120 Uiso 1 1 calc R
C66 C -0.6797(9) -0.5859(6) -0.4912(6) 0.129(6) Uani 1 1 d .
H66A H -0.7021 -0.5789 -0.4664 0.155 Uiso 1 1 calc R
C67 C -0.3972(6) -0.4509(7) -0.5402(6) 0.112(5) Uani 1 1 d .
H67A H -0.4006 -0.4539 -0.5793 0.134 Uiso 1 1 calc R
C68 C -0.3450(6) -0.4305(8) -0.5185(7) 0.133(6) Uani 1 1 d .
H68A H -0.3142 -0.4219 -0.5418 0.160 Uiso 1 1 calc R
C69 C -0.3379(5) -0.4226(5) -0.4629(6) 0.091(4) Uani 1 1 d .
H69A H -0.3025 -0.4079 -0.4459 0.109 Uiso 1 1 calc R
C70 C -0.3842(5) -0.4371(4) -0.4339(5) 0.080(3) Uani 1 1 d .
H70A H -0.3826 -0.4325 -0.3949 0.096 Uiso 1 1 calc R
C71 C -0.4351(5) -0.4592(4) -0.4618(6) 0.081(3) Uani 1 1 d .
H71A H -0.4671 -0.4696 -0.4398 0.097 Uiso 1 1 calc R
C72 C -0.2331(7) -0.3902(7) -0.6658(7) 0.127(5) Uiso 1 1 d D
H72 H -0.2051 -0.3599 -0.6446 0.152 Uiso 1 1 calc R
C73 C -0.2849(6) -0.4003(6) -0.6632(6) 0.121(5) Uiso 1 1 d D
H73 H -0.2935 -0.3766 -0.6415 0.145 Uiso 1 1 calc R
C74 C -0.3255(5) -0.4433(5) -0.6908(5) 0.090(3) Uiso 1 1 d D
H74 H -0.3633 -0.4512 -0.6896 0.108 Uiso 1 1 calc R
C75 C -0.3109(7) -0.4749(8) -0.7201(8) 0.161(7) Uiso 1 1 d D
H75 H -0.3378 -0.5049 -0.7425 0.194 Uiso 1 1 calc R
C76 C -0.2542(7) -0.4632(8) -0.7177(7) 0.132(6) Uiso 1 1 d D
H76 H -0.2445 -0.4891 -0.7330 0.158 Uiso 1 1 calc R
O7 O -0.3979(7) -0.4322(7) -0.6717(7) 0.095(5) Uiso 0.50 1 d P
O8 O -0.6667 -0.3333 -0.7450(11) 0.087(8) Uiso 0.50 3 d SP

loop_
_atom_site_aniso_label
_atom_site_aniso_U_11
_atom_site_aniso_U_22
_atom_site_aniso_U_33
_atom_site_aniso_U_23
_atom_site_aniso_U_13
_atom_site_aniso_U_12
Cu1 0.0310(5) 0.0244(4) 0.0560(6) 0.0063(4) 0.0071(4) 0.0128(4)
Cu2 0.0342(5) 0.0293(5) 0.0655(7) 0.0005(5) -0.0046(5) 0.0089(4)
O1 0.029(3) 0.025(3) 0.066(4) 0.016(2) 0.014(2) 0.007(2)
O2 0.030(3) 0.024(2) 0.080(4) 0.009(3) 0.001(3) 0.016(2)
O3 0.063(4) 0.076(4) 0.093(5) 0.038(4) 0.035(4) 0.054(4)
O4 0.051(4) 0.040(3) 0.083(5) 0.013(3) 0.016(3) 0.029(3)
O5 0.033(3) 0.038(3) 0.099(5) 0.004(3) -0.012(3) 0.003(3)
O6 0.035(3) 0.025(3) 0.089(5) 0.006(3) 0.001(3) 0.009(2)
N1 0.031(3) 0.029(3) 0.049(4) 0.002(3) -0.004(3) 0.018(3)
N2 0.039(4) 0.028(3) 0.037(4) -0.001(3) 0.005(3) 0.010(3)
N3 0.045(4) 0.034(4) 0.055(5) 0.008(3) 0.012(3) 0.017(3)
N4 0.040(4) 0.032(4) 0.080(6) -0.008(4) -0.017(4) 0.010(3)
N5 0.038(4) 0.034(4) 0.073(5) 0.000(3) -0.014(4) 0.014(3)
N6 0.067(5) 0.038(4) 0.066(5) 0.007(4) -0.007(4) 0.026(4)
C1 0.030(4) 0.013(3) 0.047(5) 0.003(3) 0.008(3) 0.002(3)
C2 0.029(4) 0.020(3) 0.043(5) 0.010(3) 0.005(3) 0.012(3)
C3 0.040(4) 0.033(4) 0.042(5) -0.007(3) 0.000(4) 0.021(3)
C4 0.038(4) 0.028(4) 0.050(5) -0.014(3) -0.012(4) 0.012(3)
C5 0.035(4) 0.025(4) 0.053(5) -0.001(3) -0.008(4) 0.013(3)
C6 0.034(4) 0.031(4) 0.042(5) 0.000(3) -0.006(3) 0.010(3)
C7 0.041(4) 0.037(4) 0.062(6) 0.005(4) -0.014(4) 0.024(4)
C8 0.050(5) 0.038(4) 0.054(6) -0.006(4) -0.009(4) 0.028(4)
C9 0.036(4) 0.022(3) 0.048(5) -0.008(3) -0.006(4) 0.008(3)
C10 0.031(4) 0.014(3) 0.049(5) 0.002(3) -0.005(3) 0.008(3)
C11 0.024(3) 0.024(3) 0.044(5) -0.007(3) -0.001(3) 0.012(3)
C12 0.034(4) 0.033(4) 0.048(5) -0.001(4) -0.001(4) 0.019(3)
C13 0.054(5) 0.032(4) 0.055(6) 0.008(4) 0.010(4) 0.018(4)
C14 0.068(6) 0.040(5) 0.050(5) -0.002(4) 0.011(5) 0.025(4)
C15 0.043(4) 0.029(4) 0.058(6) -0.012(4) 0.002(4) 0.019(4)
C16 0.043(5) 0.041(5) 0.066(6) -0.021(5) -0.006(4) 0.016(4)
C17 0.043(5) 0.030(4) 0.085(7) -0.014(5) -0.008(5) 0.013(4)
C18 0.024(4) 0.025(4) 0.095(8) 0.012(4) 0.002(4) 0.003(3)
C19 0.037(4) 0.028(4) 0.049(5) 0.008(3) -0.002(4) 0.016(3)
C20 0.031(4) 0.027(4) 0.051(5) -0.002(3) -0.007(3) 0.019(3)
C21 0.034(4) 0.027(4) 0.045(5) 0.006(3) 0.001(3) 0.012(3)
C22 0.033(4) 0.028(4) 0.049(5) 0.009(3) 0.008(3) 0.015(3)
C23 0.037(4) 0.026(4) 0.053(5) 0.005(3) 0.007(4) 0.014(3)
C24 0.036(4) 0.030(4) 0.041(5) 0.005(3) 0.007(3) 0.018(3)
C25 0.038(4) 0.034(4) 0.037(4) 0.008(3) 0.007(3) 0.023(3)
C26 0.040(4) 0.047(5) 0.073(6) 0.015(4) 0.013(4) 0.030(4)
C27 0.035(4) 0.039(4) 0.058(5) 0.014(4) 0.007(4) 0.022(4)
C28 0.034(4) 0.032(4) 0.066(6) 0.008(4) 0.013(4) 0.018(4)
C29 0.035(4) 0.027(4) 0.058(5) 0.008(4) 0.010(4) 0.013(3)
C30 0.030(4) 0.017(3) 0.054(5) 0.003(3) 0.001(3) 0.006(3)
C31 0.027(4) 0.027(4) 0.059(5) 0.006(4) -0.001(4) 0.011(3)
C32 0.041(5) 0.027(4) 0.067(6) 0.000(4) 0.004(4) 0.019(4)
C33 0.028(4) 0.033(4) 0.062(5) 0.008(4) 0.002(4) 0.014(3)
C34 0.031(4) 0.034(4) 0.092(7) 0.004(4) 0.003(4) 0.021(4)
C35 0.038(4) 0.019(3) 0.065(5) 0.005(3) 0.002(4) 0.015(3)
C36 0.040(5) 0.027(4) 0.056(5) 0.007(4) 0.001(4) 0.009(4)
C37 0.049(5) 0.032(4) 0.060(6) 0.009(4) 0.004(5) 0.017(4)
C38 0.081(8) 0.070(7) 0.058(7) 0.014(5) 0.006(6) 0.028(6)
C39 0.094(9) 0.089(8) 0.061(8) -0.020(6) -0.022(7) 0.038(7)
C40 0.065(7) 0.144(12) 0.064(8) -0.025(8) -0.010(7) 0.047(7)
C41 0.053(6) 0.051(6) 0.067(7) -0.005(5) 0.000(5) 0.011(5)
C42 0.052(6) 0.108(9) 0.069(7) -0.015(6) 0.004(5) 0.039(6)
C43 0.086(10) 0.144(13) 0.138(14) 0.004(11) 0.015(10) 0.073(10)
C44 0.136(13) 0.160(13) 0.053(7) -0.016(8) 0.001(8) 0.110(12)
C45 0.102(9) 0.093(8) 0.050(6) -0.013(6) -0.007(6) 0.068(7)
C46 0.115(9) 0.092(8) 0.064(8) 0.023(6) 0.006(7) 0.075(8)
C47 0.057(6) 0.057(6) 0.075(7) 0.015(5) -0.014(5) 0.018(5)
C48 0.068(7) 0.047(5) 0.087(8) 0.016(5) -0.022(6) 0.017(5)
C49 0.067(7) 0.081(7) 0.078(7) 0.011(6) -0.011(5) 0.051(6)
C50 0.043(5) 0.072(6) 0.078(7) 0.003(5) -0.004(5) 0.030(5)
C51 0.050(6) 0.045(5) 0.096(8) 0.008(5) -0.011(5) 0.022(4)
C52 0.108(9) 0.078(7) 0.053(7) 0.004(5) -0.002(6) 0.059(7)
C53 0.133(12) 0.136(12) 0.085(9) -0.022(9) -0.027(8) 0.100(10)
C54 0.083(8) 0.101(9) 0.076(9) -0.022(7) 0.018(7) 0.042(7)
C55 0.070(7) 0.073(7) 0.056(7) -0.002(5) 0.004(5) 0.037(6)
C56 0.060(6) 0.055(6) 0.066(7) -0.002(5) -0.004(5) 0.031(5)
N7 0.104(8) 0.100(9) 0.125(10) 0.008(7) 0.009(7) 0.062(7)
N8 0.113(8) 0.072(7) 0.110(8) 0.004(6) 0.027(7) 0.035(6)
N9 0.095(7) 0.123(8) 0.049(6) 0.007(5) -0.003(5) 0.069(7)
N10 0.106(8) 0.106(8) 0.120(8) 0.006(7) 0.016(7) 0.083(7)
C57 0.060(6) 0.065(7) 0.107(9) -0.004(7) 0.002(6) 0.029(6)
C58 0.080(8) 0.044(6) 0.107(10) -0.004(6) -0.005(7) 0.021(6)
C59 0.083(9) 0.087(10) 0.170(15) 0.015(9) -0.021(9) 0.057(8)
C60 0.125(13) 0.108(13) 0.200(18) -0.026(12) -0.103(13) 0.054(10)
C61 0.092(9) 0.075(8) 0.139(13) -0.036(9) -0.031(9) 0.028(7)
C62 0.080(8) 0.056(6) 0.093(9) -0.013(6) 0.027(7) 0.014(6)
C63 0.089(8) 0.052(6) 0.098(9) 0.026(6) 0.020(7) 0.035(6)
C64 0.077(8) 0.067(8) 0.091(9) 0.030(7) -0.014(8) 0.009(6)
C65 0.108(10) 0.052(7) 0.076(9) -0.029(6) 0.004(8) -0.008(7)
C66 0.195(19) 0.078(10) 0.094(11) -0.013(8) 0.041(11) 0.053(12)
C67 0.112(11) 0.178(15) 0.066(9) -0.023(8) -0.020(8) 0.088(11)
C68 0.074(9) 0.24(2) 0.092(11) 0.013(11) 0.015(8) 0.082(11)
C69 0.063(7) 0.111(10) 0.090(10) -0.016(7) 0.006(7) 0.038(7)
C70 0.065(7) 0.070(7) 0.078(8) -0.001(6) -0.003(6) 0.014(6)
C71 0.061(7) 0.055(6) 0.121(11) 0.018(7) 0.017(7) 0.024(5)

loop_
_atom_type_symbol
_atom_type_description
_atom_type_scat_dispersion_real
_atom_type_scat_dispersion_imag
_atom_type_scat_source
C C 0.0033 0.0016 'International Tables Vol C Tables 4.2.6.8 and 6.1.1.4'
H H 0.0000 0.0000 'International Tables Vol C Tables 4.2.6.8 and 6.1.1.4'
N N 0.0061 0.0033 'International Tables Vol C Tables 4.2.6.8 and 6.1.1.4'
O O 0.0106 0.0060 'International Tables Vol C Tables 4.2.6.8 and 6.1.1.4'
Cu Cu 0.3201 1.2651 'International Tables Vol C Tables 4.2.6.8 and 6.1.1.4'

loop_
_geom_angle_atom_site_label_1
_geom_angle_atom_site_label_2
_geom_angle_atom_site_label_3
_geom_angle
_geom_angle_site_symmetry_1
_geom_angle_site_symmetry_3
O1 Cu1 O2 87.20(19) . .
O1 Cu1 N2 177.8(2) . .
O2 Cu1 N2 90.6(2) . .
O1 Cu1 N1 89.3(2) . .
O2 Cu1 N1 150.8(2) . .
N2 Cu1 N1 92.8(2) . .
O1 Cu1 N3 88.5(2) . .
O2 Cu1 N3 97.4(2) . .
N2 Cu1 N3 91.3(2) . .
N1 Cu1 N3 111.5(2) . .
O6 Cu2 O4 174.9(3) . 2_455
O6 Cu2 N6 89.6(3) . .
O4 Cu2 N6 88.0(3) 2_455 .
O6 Cu2 N4 90.6(3) . .
O4 Cu2 N4 91.5(3) 2_455 .
N6 Cu2 N4 176.0(3) . .
O6 Cu2 N5 91.9(2) . .
O4 Cu2 N5 92.8(2) 2_455 .
N6 Cu2 N5 92.9(3) . .
N4 Cu2 N5 91.0(3) . .
C23 O1 Cu1 126.7(4) . .
C31 O2 Cu1 123.6(4) . .
C28 O4 Cu2 111.8(5) . 3_445
C36 O6 Cu2 119.9(5) . .
C21 N1 C2 115.7(6) . .
C21 N1 Cu1 124.1(5) . .
C2 N1 Cu1 118.8(4) . .
C29 N2 C12 118.4(6) . .
C29 N2 Cu1 125.4(5) . .
C12 N2 Cu1 116.1(5) . .
C37 N3 C41 113.6(8) . .
C37 N3 Cu1 118.6(6) . .
C41 N3 Cu1 127.0(6) . .
C42 N4 C46 116.1(10) . .
C42 N4 Cu2 123.4(7) . .
C46 N4 Cu2 120.4(7) . .
C47 N5 C51 119.0(7) . .
C47 N5 Cu2 116.7(6) . .
C51 N5 Cu2 124.3(6) . .
C52 N6 C56 115.8(8) . .
C52 N6 Cu2 120.8(6) . .
C56 N6 Cu2 123.4(6) . .
C2 C1 C10 118.1(7) . .
C2 C1 C11 120.0(6) . .
C10 C1 C11 121.7(6) . .
C1 C2 C3 121.1(6) . .
C1 C2 N1 120.7(7) . .
C3 C2 N1 117.9(6) . .
C4 C3 C2 121.2(7) . .
C3 C4 C5 120.7(7) . .
C6 C5 C10 120.9(6) . .
C6 C5 C4 120.4(7) . .
C10 C5 C4 118.6(6) . .
C7 C6 C5 119.4(7) . .
C6 C7 C8 119.8(7) . .
C9 C8 C7 122.5(7) . .
C8 C9 C10 119.9(7) . .
C9 C10 C1 122.3(7) . .
C9 C10 C5 117.4(6) . .
C1 C10 C5 120.3(6) . .
C12 C11 C20 117.2(7) . .
C12 C11 C1 119.8(6) . .
C20 C11 C1 123.0(6) . .
C11 C12 N2 120.3(7) . .
C11 C12 C13 121.5(7) . .
N2 C12 C13 118.0(6) . .
C14 C13 C12 120.0(7) . .
C13 C14 C15 120.7(8) . .
C20 C15 C14 118.5(7) . .
C20 C15 C16 121.0(8) . .
C14 C15 C16 120.5(8) . .
C17 C16 C15 119.9(8) . .
C16 C17 C18 120.9(7) . .
C19 C18 C17 120.5(8) . .
C18 C19 C20 119.0(8) . .
C15 C20 C11 122.0(7) . .
C15 C20 C19 118.5(7) . .
C11 C20 C19 119.4(7) . .
N1 C21 C22 125.5(7) . .
C27 C22 C23 119.3(6) . .
C27 C22 C21 118.9(6) . .
C23 C22 C21 121.4(6) . .
O1 C23 C24 119.8(6) . .
O1 C23 C22 123.2(6) . .
C24 C23 C22 116.9(6) . .
C25 C24 C23 123.8(7) . .
C24 C25 C26 118.5(6) . .
C24 C25 C28 120.3(6) . .
C26 C25 C28 120.9(6) . .
C27 C26 C25 119.5(7) . .
C26 C27 C22 122.0(7) . .
O3 C28 O4 124.3(7) . .
O3 C28 C25 118.0(7) . .
O4 C28 C25 117.5(6) . .
N2 C29 C30 123.0(7) . .
C35 C30 C31 121.8(6) . .
C35 C30 C29 116.3(6) . .
C31 C30 C29 121.7(6) . .
O2 C31 C30 126.1(6) . .
O2 C31 C32 118.2(6) . .
C30 C31 C32 115.8(6) . .
C33 C32 C31 121.9(7) . .
C32 C33 C34 122.2(7) . .
C32 C33 C36 119.8(7) . .
C34 C33 C36 117.9(7) . .
C35 C34 C33 116.0(7) . .
C30 C35 C34 122.1(6) . .
O6 C36 O5 125.1(7) . .
O6 C36 C33 114.4(7) . .
O5 C36 C33 120.4(7) . .
C38 C37 N3 125.9(9) . .
C37 C38 C39 119.0(10) . .
C40 C39 C38 117.0(10) . .
C41 C40 C39 120.8(11) . .
C40 C41 N3 123.5(10) . .
N4 C42 C43 120.8(11) . .
C44 C43 C42 124.4(13) . .
C43 C44 C45 113.4(11) . .
C46 C45 C44 119.1(12) . .
N4 C46 C45 126.1(12) . .
N5 C47 C48 123.4(9) . .
C47 C48 C49 119.5(9) . .
C50 C49 C48 116.8(8) . .
C51 C50 C49 118.4(8) . .
N5 C51 C50 122.9(8) . .
N6 C52 C53 124.8(10) . .
C54 C53 C52 115.6(11) . .
C53 C54 C55 120.7(10) . .
C56 C55 C54 116.5(10) . .
C55 C56 N6 126.5(9) . .
C57 N7 C61 119.9(11) . .
C62 N8 C66 113.9(12) . .
C71 N9 C67 113.8(11) . .
C76 N10 C72 119.7(15) . .
C58 C57 N7 120.4(12) . .
C57 C58 C59 123.2(11) . .
C58 C59 C60 119.8(12) . .
C59 C60 C61 117.0(13) . .
N7 C61 C60 119.6(12) . .
N8 C62 C63 126.2(11) . .
C62 C63 C64 115.3(11) . .
C65 C64 C63 117.3(10) . .
C66 C65 C64 120.9(12) . .
C65 C66 N8 126.3(14) . .
N9 C67 C68 126.0(13) . .
C69 C68 C67 118.9(12) . .
C70 C69 C68 115.6(12) . .
C69 C70 C71 118.9(12) . .
N9 C71 C70 126.7(12) . .
N10 C72 C73 122.8(16) . .
C72 C73 C74 120.3(16) . .
C75 C74 C73 117.0(15) . .
C74 C75 C76 119.0(18) . .
N10 C76 C75 120.0(18) . .

loop_
_geom_bond_atom_site_label_1
_geom_bond_atom_site_label_2
_geom_bond_distance
_geom_bond_site_symmetry_2
Cu1 O1 1.911(5) .
Cu1 O2 1.929(5) .
Cu1 N2 1.976(6) .
Cu1 N1 2.023(6) .
Cu1 N3 2.278(7) .
Cu2 O6 1.942(5) .
Cu2 O4 1.954(5) 2_455
Cu2 N6 2.015(8) .
Cu2 N4 2.018(8) .
Cu2 N5 2.340(7) .
O1 C23 1.292(8) .
O2 C31 1.315(8) .
O3 C28 1.238(9) .
O4 C28 1.265(9) .
O4 Cu2 1.954(5) 3_445
O5 C36 1.254(10) .
O6 C36 1.249(9) .
N1 C21 1.280(9) .
N1 C2 1.444(8) .
N2 C29 1.321(9) .
N2 C12 1.414(9) .
N3 C37 1.331(10) .
N3 C41 1.365(11) .
N4 C42 1.304(12) .
N4 C46 1.320(13) .
N5 C47 1.327(11) .
N5 C51 1.341(10) .
N6 C52 1.348(12) .
N6 C56 1.359(11) .
C1 C2 1.403(9) .
C1 C10 1.428(10) .
C1 C11 1.458(10) .
C2 C3 1.427(10) .
C3 C4 1.335(10) .
C4 C5 1.445(10) .
C5 C6 1.413(10) .
C5 C10 1.431(10) .
C6 C7 1.366(10) .
C7 C8 1.394(11) .
C8 C9 1.368(11) .
C9 C10 1.408(9) .
C11 C12 1.368(10) .
C11 C20 1.447(9) .
C12 C13 1.450(11) .
C13 C14 1.346(11) .
C14 C15 1.438(11) .
C15 C20 1.384(10) .
C15 C16 1.441(11) .
C16 C17 1.339(12) .
C17 C18 1.440(13) .
C18 C19 1.379(10) .
C19 C20 1.469(10) .
C21 C22 1.435(10) .
C22 C27 1.406(10) .
C22 C23 1.434(9) .
C23 C24 1.414(10) .
C24 C25 1.344(9) .
C25 C26 1.456(10) .
C25 C28 1.497(10) .
C26 C27 1.354(10) .
C29 C30 1.466(9) .
C30 C35 1.381(10) .
C30 C31 1.396(10) .
C31 C32 1.430(10) .
C32 C33 1.338(10) .
C33 C34 1.425(10) .
C33 C36 1.533(10) .
C34 C35 1.385(10) .
C37 C38 1.272(13) .
C38 C39 1.404(15) .
C39 C40 1.324(16) .
C40 C41 1.304(14) .
C42 C43 1.380(17) .
C43 C44 1.375(19) .
C44 C45 1.376(17) .
C45 C46 1.375(14) .
C47 C48 1.343(12) .
C48 C49 1.428(13) .
C49 C50 1.419(13) .
C50 C51 1.376(12) .
C52 C53 1.424(16) .
C53 C54 1.370(17) .
C54 C55 1.466(15) .
C55 C56 1.316(12) .
N7 C57 1.336(14) .
N7 C61 1.388(15) .
N8 C62 1.314(14) .
N8 C66 1.409(17) .
N9 C71 1.238(14) .
N9 C67 1.296(15) .
N10 C76 1.225(17) .
N10 C72 1.319(18) .
C57 C58 1.290(15) .
C58 C59 1.356(16) .
C59 C60 1.371(18) .
C60 C61 1.400(19) .
C62 C63 1.384(15) .
C63 C64 1.457(17) .
C64 C65 1.391(18) .
C65 C66 1.24(2) .
C67 C68 1.370(17) .
C68 C69 1.360(17) .
C69 C70 1.337(15) .
C70 C71 1.401(15) .
C72 C73 1.323(13) .
C73 C74 1.340(13) .
C74 C75 1.339(13) .
C75 C76 1.441(14) .
